data_7211521
loop_
_publ_author_name
'Mol\<canov, Kre\<simir'
'Koji\'c-Prodi\'c, Biserka'

_publ_section_title
;
 Salts and co-crystals of chloranilic acid with organic bases: is it
 possible to predict a salt formation?
;
_journal_issue 3
_journal_name_full CrystEngComm
_journal_page_first 925
_journal_paper_doi 10.1039/b908492d
_journal_volume 12
_journal_year 2010
_chemical_formula_moiety 'C9 H11 Cl2 N O3'
_chemical_formula_sum 'C9 H11 Cl2 N O3'
_chemical_formula_weight 252.09
_space_group_IT_number 14
_symmetry_cell_setting monoclinic
_symmetry_space_group_name_Hall '-P 2yn'
_symmetry_space_group_name_H-M 'P 1 21/n 1'
_audit_creation_date 2008-02-29T12:44:40-00:00
_audit_creation_method 'WinGX routine CIF_UPDATE'
_cell_angle_alpha 90
_cell_angle_beta 98.591(2)
_cell_angle_gamma 90
_cell_formula_units_Z 4
_cell_length_a 4.21400(10)
_cell_length_b 19.9252(4)
_cell_length_c 13.3364(3)
_cell_measurement_reflns_used 7501
_cell_measurement_temperature 293(2)
_cell_measurement_theta_max 75.8228
_cell_measurement_theta_min 3.342
_cell_volume 1107.22(4)
_computing_cell_refinement
;
CrysAlis RED, Oxford Diffraction Ltd.,
Version 1.171.32.11 (release 31-10-2007 CrysAlis171 .NET)
(compiled Oct 31 2007,17:16:07)
;
_computing_data_collection
;
CrysAlis CCD, Oxford Diffraction Ltd.,
Version 1.171.32.11 (release 31-10-2007 CrysAlis171 .NET)
(compiled Oct 31 2007,17:16:07)
;
_computing_data_reduction
;
CrysAlis RED, Oxford Diffraction Ltd.,
Version 1.171.32.11 (release 31-10-2007 CrysAlis171 .NET)
(compiled Oct 31 2007,17:16:07)
;
_computing_structure_refinement 'SHELXL-97 (Sheldrick, 1997)'
_diffrn_detector_area_resol_mean 10.4323
_diffrn_measured_fraction_theta_full 0.982
_diffrn_measured_fraction_theta_max 0.982
_diffrn_measurement_device_type 'Oxford Xcalibur Nova'
_diffrn_measurement_method
;
CCD detector
;
_diffrn_radiation_monochromator graphite
_diffrn_radiation_type CuK\a
_diffrn_radiation_wavelength 1.54184
_diffrn_reflns_av_R_equivalents 0.0255
_diffrn_reflns_limit_h_max 4
_diffrn_reflns_limit_h_min -5
_diffrn_reflns_limit_k_max 24
_diffrn_reflns_limit_k_min -25
_diffrn_reflns_limit_l_max 16
_diffrn_reflns_limit_l_min -16
_diffrn_reflns_number 10559
_diffrn_reflns_theta_full 76.12
_diffrn_reflns_theta_max 76.12
_diffrn_reflns_theta_min 4.02
_exptl_absorpt_coefficient_mu 5.195
_exptl_absorpt_correction_T_max 1.00000
_exptl_absorpt_correction_T_min 0.65595
_exptl_absorpt_correction_type multi-scan
_exptl_absorpt_process_details
;
CrysAlis RED, Oxford Diffraction Ltd.,
Version 1.171.32.11 (release 31-10-2007 CrysAlis171 .NET)
(compiled Oct 31 2007,17:16:07)
Empirical absorption correction using spherical harmonics,
implemented in SCALE3 ABSPACK scaling algorithm.
;
_exptl_crystal_colour orange
_exptl_crystal_density_diffrn 1.512
_exptl_crystal_density_method 'not measured'
_exptl_crystal_description rod
_exptl_crystal_F_000 520
_exptl_crystal_size_max 0.18
_exptl_crystal_size_mid 0.05
_exptl_crystal_size_min 0.03
_refine_diff_density_max 0.343
_refine_diff_density_min -0.225
_refine_ls_extinction_method none
_refine_ls_goodness_of_fit_ref 1.055
_refine_ls_hydrogen_treatment refall
_refine_ls_matrix_type full
_refine_ls_number_parameters 180
_refine_ls_number_reflns 2283
_refine_ls_number_restraints 0
_refine_ls_restrained_S_all 1.055
_refine_ls_R_factor_gt 0.0279
_refine_ls_shift/su_max 0.001
_refine_ls_structure_factor_coef Fsqd
_refine_ls_weighting_details 'calc w=1/[\s^2^(Fo^2^)+(0.0409P)^2^+0.5509P] where P=(Fo^2^+2Fc^2^)/3'
_refine_ls_weighting_scheme calc
_refine_ls_wR_factor_ref 0.0736
_reflns_number_gt 2185
_reflns_number_total 2283
_reflns_threshold_expression >2sigma(I)
_cod_data_source_file b908492d.txt
_cod_data_source_block 2-MePyClxH2CAxH2O
_cod_database_code 7211521

loop_
_symmetry_equiv_pos_as_xyz
'x, y, z'
'-x+1/2, y+1/2, -z+1/2'
'-x, -y, -z'
'x-1/2, -y-1/2, z-1/2'

loop_
_atom_site_label
_atom_site_type_symbol
_atom_site_fract_x
_atom_site_fract_y
_atom_site_fract_z
_atom_site_U_iso_or_equiv
_atom_site_adp_type
_atom_site_occupancy
_atom_site_calc_flag
O3 O -0.1160(3) -0.06930(5) 0.68920(8) 0.0242(2) Uani 1 d
H6 H 1.286(5) 0.2764(10) 1.3023(15) 0.032(5) Uiso 1 d
H8 H 0.629(4) 0.2236(9) 1.0654(13) 0.024(4) Uiso 1 d
H5 H 1.187(4) 0.3888(9) 1.2547(14) 0.022(4) Uiso 1 d
H1 H 0.562(5) 0.3289(10) 1.0306(16) 0.030(5) Uiso 1 d
H7 H 1.002(5) 0.1918(12) 1.2059(16) 0.038(5) Uiso 1 d
H2 H 0.015(6) -0.0200(13) 0.7895(19) 0.053(7) Uiso 1 d
H9B H 0.929(6) 0.4718(12) 1.1308(18) 0.047(6) Uiso 1 d
H9A H 0.584(7) 0.4534(13) 1.1042(19) 0.057(7) Uiso 1 d
H9C H 0.817(6) 0.4429(14) 1.028(2) 0.061(7) Uiso 1 d
H3A H -0.285(6) -0.0926(12) 0.6780(16) 0.042(6) Uiso 1 d
H3B H 0.020(6) -0.0962(12) 0.6660(17) 0.046(6) Uiso 1 d
Cl1 Cl 0.13979(8) 0.137927(16) 0.95547(2) 0.02553(11) Uani 1 d
O2 O 0.0458(2) 0.01484(5) 0.82968(7) 0.0238(2) Uani 1 d
O1 O 0.6054(3) 0.09922(5) 1.13354(8) 0.0267(2) Uani 1 d
C2 C 0.3298(3) 0.06168(7) 0.97696(10) 0.0197(3) Uani 1 d
C1 C 0.5561(3) 0.05515(7) 1.07022(10) 0.0194(3) Uani 1 d
C3 C 0.2638(3) 0.01029(7) 0.91129(10) 0.0189(3) Uani 1 d
Cl2 Cl 0.16459(8) 0.332767(17) 0.90145(2) 0.02382(11) Uani 1 d
N1 N 0.7027(3) 0.31948(6) 1.08125(9) 0.0196(2) Uani 1 d
C6 C 1.1327(4) 0.28761(8) 1.24552(11) 0.0256(3) Uani 1 d
C4 C 0.8607(3) 0.37012(7) 1.13337(10) 0.0200(3) Uani 1 d
C5 C 1.0794(4) 0.35423(7) 1.21809(11) 0.0234(3) Uani 1 d
C9 C 0.7889(4) 0.43964(7) 1.09490(12) 0.0267(3) Uani 1 d
C8 C 0.7496(4) 0.25457(7) 1.10614(11) 0.0226(3) Uani 1 d
C7 C 0.9680(4) 0.23705(7) 1.18844(11) 0.0253(3) Uani 1 d

loop_
_atom_site_aniso_label
_atom_site_aniso_U_11
_atom_site_aniso_U_22
_atom_site_aniso_U_33
_atom_site_aniso_U_23
_atom_site_aniso_U_13
_atom_site_aniso_U_12
O3 0.0245(5) 0.0233(5) 0.0231(5) -0.0056(4) -0.0019(4) -0.0018(4)
Cl1 0.0317(2) 0.01873(18) 0.02316(18) -0.00301(11) -0.00559(14) 0.00574(12)
O2 0.0292(5) 0.0201(5) 0.0193(5) -0.0031(4) -0.0060(4) 0.0019(4)
O1 0.0355(6) 0.0199(5) 0.0216(5) -0.0045(4) -0.0061(4) 0.0012(4)
C2 0.0224(7) 0.0163(6) 0.0195(6) 0.0013(5) 0.0003(5) 0.0007(5)
C1 0.0221(7) 0.0172(6) 0.0184(6) -0.0001(5) 0.0015(5) -0.0027(5)
C3 0.0205(6) 0.0194(6) 0.0162(6) 0.0014(5) 0.0011(5) -0.0012(5)
Cl2 0.02070(18) 0.0298(2) 0.01988(18) 0.00280(12) -0.00051(13) 0.00117(12)
N1 0.0202(6) 0.0220(6) 0.0159(5) 0.0001(4) 0.0005(5) -0.0003(4)
C6 0.0288(7) 0.0271(7) 0.0192(7) 0.0022(5) -0.0024(6) 0.0022(6)
C4 0.0218(7) 0.0206(6) 0.0182(6) -0.0010(5) 0.0050(5) -0.0003(5)
C5 0.0263(7) 0.0223(7) 0.0206(7) -0.0036(5) 0.0001(6) -0.0028(6)
C9 0.0338(8) 0.0200(7) 0.0254(8) 0.0007(6) 0.0017(6) 0.0021(6)
C8 0.0263(7) 0.0196(6) 0.0219(6) -0.0018(5) 0.0032(5) -0.0046(5)
C7 0.0321(8) 0.0198(7) 0.0236(7) 0.0031(6) 0.0028(6) 0.0005(6)

loop_
_atom_type_symbol
_atom_type_description
_atom_type_scat_dispersion_real
_atom_type_scat_dispersion_imag
_atom_type_scat_source
C C 0.0181 0.0091 'International Tables Vol C Tables 4.2.6.8 and 6.1.1.4'
H H 0 0 'International Tables Vol C Tables 4.2.6.8 and 6.1.1.4'
O O 0.0492 0.0322 'International Tables Vol C Tables 4.2.6.8 and 6.1.1.4'
S S 0.3331 0.5567 'International Tables Vol C Tables 4.2.6.8 and 6.1.1.4'
Cl Cl 0.3639 0.7018 'International Tables Vol C Tables 4.2.6.8 and 6.1.1.4'
N N 0.0311 0.018 'International Tables Vol C Tables 4.2.6.8 and 6.1.1.4'
Na Na 0.1353 0.1239 'International Tables Vol C Tables 4.2.6.8 and 6.1.1.4'

loop_
_geom_angle_atom_site_label_1
_geom_angle_atom_site_label_2
_geom_angle_atom_site_label_3
_geom_angle
_geom_angle_site_symmetry_3
H3A O3 H3B 100(2) .
C3 O2 H2 118.3(16) .
C3 C2 C1 122.13(12) .
C3 C2 Cl1 121.08(11) .
C1 C2 Cl1 116.77(10) .
O1 C1 C2 123.46(13) .
O1 C1 C3 118.76(12) 3_657
C2 C1 C3 117.77(12) 3_657
O2 C3 C2 122.30(12) .
O2 C3 C1 117.73(12) 3_657
C2 C3 C1 119.96(12) 3_657
C8 N1 C4 123.51(13) .
C8 N1 H1 117.9(13) .
C4 N1 H1 118.5(13) .
C7 C6 C5 120.21(14) .
C7 C6 H6 119.6(12) .
C5 C6 H6 120.2(12) .
N1 C4 C5 117.94(13) .
N1 C4 C9 117.37(13) .
C5 C4 C9 124.69(13) .
C4 C5 C6 119.77(13) .
C4 C5 H5 118.4(11) .
C6 C5 H5 121.8(11) .
C4 C9 H9B 112.0(14) .
C4 C9 H9A 111.8(16) .
H9B C9 H9A 105(2) .
C4 C9 H9C 110.4(17) .
H9B C9 H9C 106(2) .
H9A C9 H9C 111(2) .
N1 C8 C7 120.06(13) .
N1 C8 H8 116.8(11) .
C7 C8 H8 123.1(11) .
C8 C7 C6 118.50(14) .
C8 C7 H7 120.2(13) .
C6 C7 H7 121.3(13) .

loop_
_geom_bond_atom_site_label_1
_geom_bond_atom_site_label_2
_geom_bond_distance
_geom_bond_site_symmetry_2
O3 H3A 0.85(2) .
O3 H3B 0.87(3) .
Cl1 C2 1.7211(14) .
O2 C3 1.3182(16) .
O2 H2 0.87(3) .
O1 C1 1.2145(17) .
C2 C3 1.3492(19) .
C2 C1 1.4558(18) .
C1 C3 1.5102(18) 3_657
C3 C1 1.5102(18) 3_657
N1 C8 1.3426(19) .
N1 C4 1.3439(19) .
N1 H1 0.85(2) .
C6 C7 1.385(2) .
C6 C5 1.386(2) .
C6 H6 0.94(2) .
C4 C5 1.384(2) .
C4 C9 1.492(2) .
C5 H5 0.925(19) .
C9 H9B 0.95(3) .
C9 H9A 0.93(3) .
C9 H9C 0.92(3) .
C8 C7 1.368(2) .
C8 H8 0.923(19) .
C7 H7 0.94(2) .

loop_
_geom_torsion_atom_site_label_1
_geom_torsion_atom_site_label_2
_geom_torsion_atom_site_label_3
_geom_torsion_atom_site_label_4
_geom_torsion
_geom_torsion_site_symmetry_4
C3 C2 C1 O1 -175.36(14) .
Cl1 C2 C1 O1 2.94(19) .
C3 C2 C1 C3 4.2(2) 3_657
Cl1 C2 C1 C3 -177.50(10) 3_657
C1 C2 C3 O2 176.10(12) .
Cl1 C2 C3 O2 -2.1(2) .
C1 C2 C3 C1 -4.3(2) 3_657
Cl1 C2 C3 C1 177.48(10) 3_657
C8 N1 C4 C5 -1.1(2) .
C8 N1 C4 C9 178.42(14) .
N1 C4 C5 C6 1.0(2) .
C9 C4 C5 C6 -178.41(15) .
C7 C6 C5 C4 0.0(2) .
C4 N1 C8 C7 0.0(2) .
N1 C8 C7 C6 1.1(2) .
C5 C6 C7 C8 -1.1(2) .
